data_8101430
loop_
_publ_author_name
'Conrad, M.'
'Harbrecht, B.'

_publ_section_title
;
Crystal structure of dinickel undecatantalum octaselenide, Ni~2~Ta~11~Se~8~
;
_journal_issue 1
_journal_name_full 'Zeitschrift f\"ur Kristallographie - New Crystal Structures'
_journal_page_first 7
_journal_page_last 8
_journal_volume 214
_journal_year 1999
_chemical_formula_sum 'Ni2 Se8 Ta11'
_chemical_formula_weight 2739.55
_space_group_IT_number 58
_symmetry_cell_setting orthorhombic
_symmetry_Int_Tables_number 58
_symmetry_space_group_name_Hall '-P 2 2n'
_symmetry_space_group_name_H-M 'P n n m'
_cell_angle_alpha 90.0
_cell_angle_beta 90.0
_cell_angle_gamma 90.0
_cell_formula_units_Z 2
_cell_length_a 11.941(2)
_cell_length_b 19.505(5)
_cell_length_c 3.392(1)
_cell_measurement_temperature 293(2)
_cell_volume 790.1(6)
_diffrn_ambient_temperature 293(2)
_exptl_crystal_density_diffrn 11.514
_refine_ls_R_factor_obs 0.034
_refine_ls_wR_factor_obs 0.059
_cod_depositor_comments
;
The following automatic conversions were performed:

'_symmetry_cell_setting' tag value 'orthorombic' was replaced with
'orthorhombic' value.

Automatic conversion script
Id: cif_fix_values 1646 2011-03-28 12:23:43Z adriana 
;
_cod_original_formula_sum 'Ni2 Ta11 Se8'
_cod_database_code 8101430

loop_
_symmetry_equiv_pos_as_xyz
x,y,z
-x,-y,z
1/2+x,1/2-y,1/2-z
1/2-x,1/2+y,1/2-z
-x,-y,-z
x,y,-z
1/2-x,1/2+y,1/2+z
1/2+x,1/2-y,1/2+z

loop_
_atom_site_aniso_label
_atom_site_aniso_U_11
_atom_site_aniso_U_22
_atom_site_aniso_U_33
_atom_site_aniso_U_12
_atom_site_aniso_U_13
_atom_site_aniso_U_23
Ta1 0.0070(9) 0.0044(7) 0.0054(8) -0.0002(7) 0 0
Ta2 0.0050(6) 0.0071(4) 0.0037(5) 0.0013(5) 0 0
Ta3 0.0038(5) 0.0038(4) 0.0065(5) 0.0001(5) 0 0
Ta4 0.0065(6) 0.0048(5) 0.0049(5) 0.0006(5) 0 0
Ta5 0.0049(5) 0.0058(5) 0.0034(5) -0.0001(5) 0 0
Ta6 0.0050(6) 0.0079(4) 0.0042(5) -0.0004(5) 0 0
Ni 0.011(2) 0.003(1) 0.022(2) 0.003(2) 0 0
Se1 0.006(1) 0.006(1) 0.007(1) 0.005(1) 0 0
Se2 0.004(1) 0.006(1) 0.007(1) 0.001(1) 0 0
Se3 0.007(1) 0.006(1) 0.008(1) 0.001(1) 0 0
Se4 0.009(1) 0.003(1) 0.006(1) 0.000(1) 0 0

loop_
_atom_site_label
_atom_site_type_symbol
_atom_site_fract_x
_atom_site_fract_y
_atom_site_fract_z
_atom_site_U_iso_or_equiv
_atom_site_thermal_displace_type
_atom_site_occupancy
_atom_site_calc_flag
_atom_site_refinement_flags
Ta1 Ta 0 0 0 0.0056(4) Uani 1 d S
Ta2 Ta 0.3412(1) 0.28605(6) 0 0.0052(3) Uani 1 d S
Ta3 Ta 0.3284(1) 0.85529(6) 0 0.0047(3) Uani 1 d S
Ta4 Ta 0.4356(1) 0.61477(6) 0 0.0053(3) Uani 1 d S
Ta5 Ta 0.0491(1) 0.24382(6) 0 0.0047(3) Uani 1 d S
Ta6 Ta 0.3182(1) 0.45068(6) 0 0.0057(3) Uani 1 d S
Ni Ni 0.0937(4) 0.8712(2) 0 0.012(1) Uani 1 d S
Se1 Se 0.1058(3) 0.4477(2) 0 0.0066(6) Uani 1 d S
Se2 Se 0.4550(3) 0.1724(1) 0 0.0056(6) Uani 1 d S
Se3 Se 0.2095(3) 0.0562(1) 0 0.0067(6) Uani 1 d S
Se4 Se 0.2869(3) 0.7143(2) 0 0.0061(6) Uani 1 d S

loop_
_geom_bond_atom_site_label_1
_geom_bond_atom_site_label_2
_geom_bond_distance
_geom_bond_site_symmetry_1
_geom_bond_site_symmetry_2
_geom_bond_publ_flag
Ta1 Ta1 3.392(1) . 1_554 no
Ta1 Ta1 3.392(1) . 1_556 no
Ta1 Ta4 2.912(1) . 3_454 no
Ta1 Ta4 2.912(1) . 3_455 no
Ta1 Ta4 2.912(1) . 4_544 no
Ta1 Ta4 2.912(1) . 4_545 no
Ta1 Ta6 2.918(1) . 3_454 no
Ta1 Ta6 2.918(1) . 3_455 no
Ta1 Ta6 2.918(1) . 4_544 no
Ta1 Ta6 2.918(1) . 4_545 no
Ta1 Ni 2.750(4) . 1_545 no
Ta1 Ni 2.750(4) . 2_565 no
Ta1 Se3 2.731(3) . 2_555 no
Ta1 Se3 2.731(3) . 1_555 no
Ta2 Ta2 3.392(1) . 1_554 no
Ta2 Ta2 3.392(1) . 1_556 no
Ta2 Ta3 2.967(2) . 4_544 no
Ta2 Ta3 2.967(2) . 4_545 no
Ta2 Ta4 3.293(2) . 2_665 no
Ta2 Ta5 3.583(2) . 1_555 no
Ta2 Ta5 3.063(2) . 3_554 no
Ta2 Ta5 3.063(2) . 3_555 no
Ta2 Ta6 3.223(2) . 1_555 no
Ta2 Ni 2.498(3) . 4_544 no
Ta2 Ni 2.498(3) . 4_545 no
Ta2 Se2 2.601(3) . 1_555 no
Ta2 Se4 2.678(3) . 4_544 no
Ta2 Se4 2.678(3) . 4_545 no
Ta3 Ta2 2.967(2) . 4_554 no
Ta3 Ta2 2.967(2) . 4_555 no
Ta3 Ta3 3.392(1) . 1_554 no
Ta3 Ta3 3.392(1) . 1_556 no
Ta3 Ta5 3.121(1) . 4_554 no
Ta3 Ta5 3.121(1) . 4_555 no
Ta3 Ta6 3.067(2) . 4_554 no
Ta3 Ta6 3.067(2) . 4_555 no
Ta3 Ni 2.820(5) . 1_555 no
Ta3 Se1 2.597(3) . 4_554 no
Ta3 Se1 2.597(3) . 4_555 no
Ta3 Se2 2.641(4) . 2_665 no
Ta3 Se4 2.794(3) . 1_555 no
Ta4 Ta1 2.912(1) . 3_554 no
Ta4 Ta1 2.912(1) . 3_555 no
Ta4 Ta2 3.293(2) . 2_665 no
Ta4 Ta4 3.392(1) . 1_554 no
Ta4 Ta4 3.392(1) . 1_556 no
Ta4 Ta5 3.041(1) . 4_554 no
Ta4 Ta5 3.041(1) . 4_555 no
Ta4 Ta6 3.204(2) . 2_665 no
Ta4 Ta6 3.494(2) . 1_555 no
Ta4 Ni 2.553(4) . 3_564 no
Ta4 Ni 2.553(4) . 3_565 no
Ta4 Se3 2.681(3) . 4_554 no
Ta4 Se3 2.681(3) . 4_555 no
Ta4 Se4 2.631(4) . 1_555 no
Ta5 Ta2 3.583(2) . 1_555 no
Ta5 Ta2 3.063(2) . 3_454 no
Ta5 Ta2 3.063(2) . 3_455 no
Ta5 Ta3 3.121(1) . 4_544 no
Ta5 Ta3 3.121(1) . 4_545 no
Ta5 Ta4 3.041(1) . 4_544 no
Ta5 Ta4 3.041(1) . 4_545 no
Ta5 Ta5 3.392(1) . 1_554 no
Ta5 Ta5 3.392(1) . 1_556 no
Ta5 Ni 2.819(5) . 2_565 no
Ta5 Se2 2.610(2) . 3_454 no
Ta5 Se2 2.610(2) . 3_455 no
Ta5 Se4 2.654(3) . 4_544 no
Ta5 Se4 2.654(3) . 4_545 no
Ta6 Ta1 2.918(1) . 3_554 no
Ta6 Ta1 2.918(1) . 3_555 no
Ta6 Ta2 3.223(2) . 1_555 no
Ta6 Ta3 3.067(2) . 4_544 no
Ta6 Ta3 3.067(2) . 4_545 no
Ta6 Ta4 3.204(2) . 2_665 no
Ta6 Ta4 3.494(2) . 1_555 no
Ta6 Ta6 3.392(1) . 1_554 no
Ta6 Ta6 3.392(1) . 1_556 no
Ta6 Ni 2.527(3) . 4_544 no
Ta6 Ni 2.527(3) . 4_545 no
Ta6 Se1 2.537(4) . 1_555 no
Ta6 Se3 2.688(2) . 4_554 no
Ta6 Se3 2.688(2) . 4_555 no
Ni Ta1 2.750(4) . 1_565 no
Ni Ta2 2.498(3) . 4_554 no
Ni Ta2 2.498(3) . 4_555 no
Ni Ta3 2.820(5) . 1_555 no
Ni Ta4 2.553(4) . 3_464 no
Ni Ta4 2.553(4) . 3_465 no
Ni Ta5 2.819(5) . 2_565 no
Ni Ta6 2.527(3) . 4_554 no
Ni Ta6 2.527(3) . 4_555 no
Ni Ni 3.392(1) . 1_554 no
Ni Ni 3.392(1) . 1_556 no
Ni Se3 3.864(5) . 1_565 no
Ni Se3 3.888(6) . 2_565 no
Ni Se4 3.832(5) . 1_555 no
Se1 Ta3 2.597(3) . 4_544 no
Se1 Ta3 2.597(3) . 4_545 no
Se1 Ta6 2.537(4) . 1_555 no
Se1 Se1 3.392(1) . 1_554 no
Se1 Se1 3.392(1) . 1_556 no
Se1 Se1 3.248(5) . 2_565 no
Se1 Se1 3.392(1) . 1_554 no
Se1 Se1 3.392(1) . 1_556 no
Se1 Se2 3.407(4) . 3_454 no
Se1 Se2 3.407(4) . 3_455 no
Se1 Se3 3.495(4) . 4_554 no
Se1 Se3 3.495(4) . 4_555 no
Se2 Ta2 2.601(3) . 1_555 no
Se2 Ta3 2.641(4) . 2_665 no
Se2 Ta5 2.610(2) . 3_554 no
Se2 Ta5 2.610(2) . 3_555 no
Se2 Se1 3.407(4) . 3_554 no
Se2 Se1 3.407(4) . 3_555 no
Se2 Se2 3.392(1) . 1_554 no
Se2 Se2 3.392(1) . 1_556 no
Se2 Se3 3.706(5) . 1_555 no
Se2 Se4 3.793(5) . 2_665 no
Se2 Se4 3.448(4) . 4_544 no
Se2 Se4 3.448(4) . 4_545 no
Se3 Ta1 2.731(3) . 1_555 no
Se3 Ta4 2.681(3) . 4_544 no
Se3 Ta4 2.681(3) . 4_545 no
Se3 Ta6 2.688(2) . 4_544 no
Se3 Ta6 2.688(2) . 4_545 no
Se3 Ni 3.864(5) . 1_545 no
Se3 Ni 3.888(6) . 2_565 no
Se3 Se1 3.495(4) . 4_544 no
Se3 Se1 3.495(4) . 4_545 no
Se3 Se2 3.706(5) . 1_555 no
Se3 Se3 3.392(1) . 1_554 no
Se3 Se3 3.392(1) . 1_556 no
Se3 Se4 3.519(4) . 4_544 no
Se3 Se4 3.519(4) . 4_545 no
Se4 Ta2 2.678(3) . 4_554 no
Se4 Ta2 2.678(3) . 4_555 no
Se4 Ta3 2.794(3) . 1_555 no
Se4 Ta4 2.631(4) . 1_555 no
Se4 Ta5 2.654(3) . 4_554 no
Se4 Ta5 2.654(3) . 4_555 no
Se4 Ni 3.832(5) . 1_555 no
Se4 Se2 3.793(5) . 2_665 no
Se4 Se2 3.448(4) . 4_554 no
Se4 Se2 3.448(4) . 4_555 no
Se4 Se3 3.519(4) . 4_554 no
Se4 Se3 3.519(4) . 4_555 no
Se4 Se4 3.392(1) . 1_554 no
Se4 Se4 3.392(1) . 1_556 no
